data_1001018
loop_
_publ_author_name
'Leclaire, A.'
'Borel, M. M.'

_publ_section_title
;
 La forme \b du dichlorure de calcium t\'etrahydrat\'e
;
_journal_coden_ASTM ACBCAR
_journal_issue 3
_journal_name_full
;
 Acta Crystallographica, Section B: Structural Crystallography and
 Crystal Chemistry
;
_journal_page_first 900
_journal_page_last 902
_journal_paper_doi 10.1107/S0567740878004288
_journal_volume 34
_journal_year 1978
_chemical_formula_structural 'CA CL2 (H2 O)4'
_chemical_formula_sum 'Ca Cl2 H8 O4'
_chemical_name_systematic 'Calcium chloride tetrahydrate - \b'
_space_group_IT_number 14
_symmetry_cell_setting monoclinic
_symmetry_Int_Tables_number 14
_symmetry_space_group_name_Hall '-P 2ybc'
_symmetry_space_group_name_H-M 'P 1 21/c 1'
_cell_angle_alpha 90
_cell_angle_beta 114.68(4)
_cell_angle_gamma 90
_cell_formula_units_Z 6
_cell_length_a 8.923(5)
_cell_length_b 10.221(4)
_cell_length_c 12.787(6)
_cell_volume 1059.7
_refine_ls_R_factor_all 0.068
_cod_original_formula_sum 'H8 Ca Cl2 O4'
_cod_database_code 1001018

loop_
_symmetry_equiv_pos_as_xyz
x,y,z
-x,1/2+y,1/2-z
-x,-y,-z
x,1/2-y,1/2+z

loop_
_atom_site_label
_atom_site_type_symbol
_atom_site_symmetry_multiplicity
_atom_site_Wyckoff_symbol
_atom_site_fract_x
_atom_site_fract_y
_atom_site_fract_z
_atom_site_occupancy
_atom_site_attached_hydrogens
_atom_site_calc_flag
Ca1 Ca2+ 2 a 0. 0. 0. 1. 0 d
Ca2 Ca2+ 4 e -0.25823(8) 0.04678(6) 0.36331(5) 1. 0 d
Cl1 Cl1- 4 e 0.17335(10) 0.00358(9) 0.23318(7) 1. 0 d
Cl2 Cl1- 4 e 0.24353(10) 0.14100(8) -0.02716(7) 1. 0 d
Cl3 Cl1- 4 e -0.1577(1) 0.22657(7) 0.00901(6) 1. 0 d
O1 O2- 4 e -0.15451(30) -0.13888(27) 0.30165(21) 1. 0 d
O2 O2- 4 e -0.45683(35) -0.02929(31) 0.16590(27) 1. 0 d
O3 O2- 4 e -0.44719(36) -0.08630(35) 0.40912(32) 1. 0 d
O4 O2- 4 e -0.20150(43) 0.19396(31) 0.24069(24) 1. 0 d
O5 O2- 4 e -0.50183(37) 0.18094(29) 0.31412(34) 1. 0 d
O6 O2- 4 e -0.08970(31) -0.06608(23) 0.55297(21) 1. 0 d
H1 H1+ 4 e -0.1648 -0.1593 0.2241 1. 0 d
H2 H1+ 4 e -0.0566 -0.182 0.3585 1. 0 d
H3 H1+ 4 e -0.5499 0.0225 0.1131 1. 0 d
H4 H1+ 4 e -0.384 -0.0507 0.1285 1. 0 d
H5 H1+ 4 e -0.5622 -0.0625 0.388 1. 0 d
H6 H1+ 4 e -0.4275 -0.1753 0.4405 1. 0 d
H7 H1+ 4 e -0.1924 0.171 0.1692 1. 0 d
H8 H1+ 4 e -0.1908 0.2889 0.2519 1. 0 d
H9 H1+ 4 e -0.6134 0.1469 0.2912 1. 0 d
H10 H1+ 4 e -0.5049 0.2768 0.3129 1. 0 d
H11 H1+ 4 e -0.1128 -0.0389 0.6182 1. 0 d
H12 H1+ 4 e -0.1127 -0.1597 0.5388 1. 0 d

loop_
_atom_type_symbol
_atom_type_oxidation_number
Ca2+ 2.000
Cl1- -1.000
O2- -2.000
H1+ 1.000
